data_4071875
loop_
_publ_author_name
'Wallner, Andreas'
'Wagner, Harald'
'Baumgartner, Judith'
'Marschner, Christoph'
'Rohm, Henning W.'
'K\"ockerling, Martin'
'Krempner, Clemens'

_publ_section_title
;
 Structure, Conformation, and UV Absorption Behavior of Partially
 Trimethylsilylated Oligosilane Chains
;
_journal_issue 20
_journal_name_full Organometallics
_journal_page_first 5221
_journal_paper_doi 10.1021/om8004383
_journal_volume 27
_journal_year 2008
_chemical_formula_sum 'C46 H138 Si22'
_chemical_formula_weight 1309.54
_chemical_name_systematic
; 
 ? 
;
_space_group_IT_number 2
_symmetry_cell_setting triclinic
_symmetry_space_group_name_Hall '-P 1'
_symmetry_space_group_name_H-M 'P -1'
_atom_sites_solution_hydrogens geom
_atom_sites_solution_primary direct
_atom_sites_solution_secondary difmap
_audit_creation_method SHELXL-97
_cell_angle_alpha 94.89(3)
_cell_angle_beta 95.07(3)
_cell_angle_gamma 116.65(3)
_cell_formula_units_Z 1
_cell_length_a 9.2052(18)
_cell_length_b 9.6344(19)
_cell_length_c 27.109(5)
_cell_measurement_temperature 100(2)
_cell_volume 2119.2(9)
_computing_cell_refinement 'Bruker XSCANS'
_computing_data_collection 'Bruker XSCANS'
_computing_data_reduction 'Bruker SHELXTL'
_computing_molecular_graphics 'Bruker SHELXTL'
_computing_publication_material 'Bruker SHELXTL'
_computing_structure_refinement 'SHELXL-97 (Sheldrick, 1997)'
_computing_structure_solution 'SHELXS-97 (Sheldrick, 1990)'
_diffrn_ambient_temperature 100(2)
_diffrn_measured_fraction_theta_full 0.998
_diffrn_measured_fraction_theta_max 0.998
_diffrn_measurement_device_type 'Bruker P4'
_diffrn_measurement_method '\w scans'
_diffrn_radiation_monochromator graphite
_diffrn_radiation_source 'fine-focus sealed tube'
_diffrn_radiation_type MoK\a
_diffrn_radiation_wavelength 0.71073
_diffrn_reflns_av_R_equivalents 0.0964
_diffrn_reflns_av_sigmaI/netI 0.1474
_diffrn_reflns_limit_h_max 9
_diffrn_reflns_limit_h_min -9
_diffrn_reflns_limit_k_max 10
_diffrn_reflns_limit_k_min -10
_diffrn_reflns_limit_l_max 29
_diffrn_reflns_limit_l_min -29
_diffrn_reflns_number 12305
_diffrn_reflns_theta_full 22.50
_diffrn_reflns_theta_max 22.50
_diffrn_reflns_theta_min 1.52
_exptl_absorpt_coefficient_mu 0.351
_exptl_absorpt_correction_T_max 0.9395
_exptl_absorpt_correction_T_min 0.8724
_exptl_absorpt_correction_type multi-scan
_exptl_absorpt_process_details SADABS
_exptl_crystal_colour colorless
_exptl_crystal_density_diffrn 1.026
_exptl_crystal_density_method 'not measured'
_exptl_crystal_description plates
_exptl_crystal_F_000 722
_exptl_crystal_size_max 0.40
_exptl_crystal_size_mid 0.28
_exptl_crystal_size_min 0.18
_refine_diff_density_max 0.689
_refine_diff_density_min -0.419
_refine_diff_density_rms 0.105
_refine_ls_extinction_method none
_refine_ls_goodness_of_fit_ref 1.158
_refine_ls_hydrogen_treatment constr
_refine_ls_matrix_type full
_refine_ls_number_parameters 330
_refine_ls_number_reflns 5534
_refine_ls_number_restraints 0
_refine_ls_restrained_S_all 1.158
_refine_ls_R_factor_all 0.1428
_refine_ls_R_factor_gt 0.0985
_refine_ls_shift/su_max 0.001
_refine_ls_shift/su_mean 0.000
_refine_ls_structure_factor_coef Fsqd
_refine_ls_weighting_details 'calc w=1/[\s^2^(Fo^2^)+(0.0745P)^2^+1.1041P] where P=(Fo^2^+2Fc^2^)/3'
_refine_ls_weighting_scheme calc
_refine_ls_wR_factor_gt 0.1990
_refine_ls_wR_factor_ref 0.2149
_reflns_number_gt 3747
_reflns_number_total 5534
_reflns_threshold_expression >2sigma(I)
_cod_data_source_file om8004383_si_001.cif
_cod_data_source_block 8_301j
_cod_original_cell_volume 2119.2(7)
_cod_original_sg_symbol_H-M P-1
_cod_database_code 4071875

loop_
_symmetry_equiv_pos_as_xyz
'x, y, z'
'-x, -y, -z'

loop_
_atom_site_label
_atom_site_type_symbol
_atom_site_fract_x
_atom_site_fract_y
_atom_site_fract_z
_atom_site_U_iso_or_equiv
_atom_site_adp_type
_atom_site_occupancy
_atom_site_symmetry_multiplicity
_atom_site_calc_flag
_atom_site_refinement_flags
Si1 Si 0.3311(3) 0.5676(3) 0.40841(10) 0.0309(7) Uani 1 1 d .
Si2 Si 0.1839(3) 0.6690(3) 0.36055(9) 0.0214(6) Uani 1 1 d .
Si3 Si 0.3004(3) 0.7143(3) 0.28612(9) 0.0222(6) Uani 1 1 d .
Si4 Si 0.2432(3) 0.8809(3) 0.23748(9) 0.0206(6) Uani 1 1 d .
Si5 Si 0.3055(3) 0.8787(3) 0.15462(9) 0.0166(6) Uani 1 1 d .
Si6 Si 0.0830(3) 0.6709(3) 0.10217(9) 0.0208(6) Uani 1 1 d .
Si7 Si 0.1270(3) 0.5815(3) 0.02452(9) 0.0215(6) Uani 1 1 d .
Si8 Si -0.0891(3) 0.4726(3) 0.34681(10) 0.0318(7) Uani 1 1 d .
Si9 Si 0.2075(3) 0.8916(3) 0.41092(9) 0.0285(7) Uani 1 1 d .
Si10 Si 0.5619(3) 0.8844(3) 0.15188(9) 0.0220(6) Uani 1 1 d .
Si11 Si 0.3263(3) 1.1138(3) 0.12844(10) 0.0260(7) Uani 1 1 d .
C1 C 0.3664(12) 0.4191(11) 0.3693(4) 0.041(3) Uani 1 1 d .
H1A H 0.4441 0.4714 0.3464 0.061 Uiso 1 1 calc R
H1B H 0.2621 0.3407 0.3500 0.061 Uiso 1 1 calc R
H1C H 0.4116 0.3674 0.3910 0.061 Uiso 1 1 calc R
C2 C 0.2116(13) 0.4629(12) 0.4580(4) 0.046(3) Uani 1 1 d .
H2A H 0.2753 0.4233 0.4779 0.069 Uiso 1 1 calc R
H2B H 0.1072 0.3750 0.4422 0.069 Uiso 1 1 calc R
H2C H 0.1900 0.5359 0.4799 0.069 Uiso 1 1 calc R
C3 C 0.5324(12) 0.7252(11) 0.4407(3) 0.041(3) Uani 1 1 d .
H3A H 0.5907 0.6784 0.4595 0.062 Uiso 1 1 calc R
H3B H 0.5140 0.7980 0.4638 0.062 Uiso 1 1 calc R
H3C H 0.5983 0.7822 0.4159 0.062 Uiso 1 1 calc R
C4 C 0.2324(11) 0.5144(10) 0.2505(3) 0.028(2) Uani 1 1 d .
H4A H 0.2758 0.5251 0.2186 0.041 Uiso 1 1 calc R
H4B H 0.1122 0.4583 0.2443 0.041 Uiso 1 1 calc R
H4C H 0.2738 0.4555 0.2702 0.041 Uiso 1 1 calc R
C5 C 0.5275(10) 0.8085(10) 0.3046(3) 0.031(2) Uani 1 1 d .
H5A H 0.5581 0.7342 0.3194 0.046 Uiso 1 1 calc R
H5B H 0.5616 0.9019 0.3292 0.046 Uiso 1 1 calc R
H5C H 0.5821 0.8388 0.2751 0.046 Uiso 1 1 calc R
C6 C 0.0225(11) 0.8401(11) 0.2354(3) 0.029(2) Uani 1 1 d .
H6A H -0.0058 0.8379 0.2694 0.044 Uiso 1 1 calc R
H6B H -0.0487 0.7384 0.2151 0.044 Uiso 1 1 calc R
H6C H 0.0072 0.9227 0.2205 0.044 Uiso 1 1 calc R
C7 C 0.3720(11) 1.0865(10) 0.2721(3) 0.027(2) Uani 1 1 d .
H7A H 0.3535 1.1615 0.2535 0.041 Uiso 1 1 calc R
H7B H 0.4884 1.1119 0.2751 0.041 Uiso 1 1 calc R
H7C H 0.3406 1.0925 0.3055 0.041 Uiso 1 1 calc R
C8 C -0.0870(11) 0.7301(11) 0.0929(3) 0.033(2) Uani 1 1 d .
H8A H -0.1897 0.6381 0.0781 0.049 Uiso 1 1 calc R
H8B H -0.0581 0.8103 0.0706 0.049 Uiso 1 1 calc R
H8C H -0.1011 0.7723 0.1253 0.049 Uiso 1 1 calc R
C9 C 0.0000(11) 0.4932(10) 0.1353(3) 0.032(2) Uani 1 1 d .
H9A H -0.0219 0.5217 0.1684 0.047 Uiso 1 1 calc R
H9B H 0.0807 0.4533 0.1391 0.047 Uiso 1 1 calc R
H9C H -0.1022 0.4118 0.1157 0.047 Uiso 1 1 calc R
C10 C 0.2509(11) 0.7409(10) -0.0128(3) 0.030(2) Uani 1 1 d .
H10A H 0.3478 0.8223 0.0090 0.045 Uiso 1 1 calc R
H10B H 0.1833 0.7871 -0.0265 0.045 Uiso 1 1 calc R
H10C H 0.2859 0.6957 -0.0403 0.045 Uiso 1 1 calc R
C11 C 0.2416(12) 0.4640(11) 0.0373(4) 0.039(3) Uani 1 1 d .
H11A H 0.2640 0.4257 0.0056 0.059 Uiso 1 1 calc R
H11B H 0.1746 0.3746 0.0538 0.059 Uiso 1 1 calc R
H11C H 0.3455 0.5308 0.0590 0.059 Uiso 1 1 calc R
C12 C -0.1007(12) 0.2739(10) 0.3326(4) 0.039(3) Uani 1 1 d .
H12A H -0.0374 0.2562 0.3601 0.058 Uiso 1 1 calc R
H12B H -0.0551 0.2681 0.3016 0.058 Uiso 1 1 calc R
H12C H -0.2156 0.1936 0.3286 0.058 Uiso 1 1 calc R
C13 C -0.2157(12) 0.5002(12) 0.2937(4) 0.043(3) Uani 1 1 d .
H13A H -0.3314 0.4242 0.2923 0.065 Uiso 1 1 calc R
H13B H -0.1776 0.4840 0.2621 0.065 Uiso 1 1 calc R
H13C H -0.2041 0.6068 0.2991 0.065 Uiso 1 1 calc R
C14 C -0.1877(12) 0.4720(12) 0.4037(4) 0.043(3) Uani 1 1 d .
H14A H -0.1944 0.5704 0.4102 0.065 Uiso 1 1 calc R
H14B H -0.1222 0.4617 0.4324 0.065 Uiso 1 1 calc R
H14C H -0.2984 0.3835 0.3986 0.065 Uiso 1 1 calc R
C15 C 0.0591(13) 0.9599(12) 0.3857(4) 0.047(3) Uani 1 1 d .
H15A H -0.0519 0.8719 0.3796 0.070 Uiso 1 1 calc R
H15B H 0.0891 1.0007 0.3542 0.070 Uiso 1 1 calc R
H15C H 0.0623 1.0431 0.4099 0.070 Uiso 1 1 calc R
C16 C 0.1665(12) 0.8475(11) 0.4755(3) 0.036(3) Uani 1 1 d .
H16A H 0.1655 0.9376 0.4949 0.054 Uiso 1 1 calc R
H16B H 0.2527 0.8267 0.4917 0.054 Uiso 1 1 calc R
H16C H 0.0597 0.7552 0.4737 0.054 Uiso 1 1 calc R
C17 C 0.4205(11) 1.0559(10) 0.4169(3) 0.033(2) Uani 1 1 d .
H17A H 0.4513 1.0749 0.3835 0.049 Uiso 1 1 calc R
H17B H 0.4970 1.0279 0.4357 0.049 Uiso 1 1 calc R
H17C H 0.4248 1.1510 0.4345 0.049 Uiso 1 1 calc R
C18 C 0.5579(11) 0.6950(10) 0.1653(3) 0.029(2) Uani 1 1 d .
H18A H 0.4742 0.6085 0.1412 0.044 Uiso 1 1 calc R
H18B H 0.5319 0.6775 0.1992 0.044 Uiso 1 1 calc R
H18C H 0.6657 0.7002 0.1626 0.044 Uiso 1 1 calc R
C19 C 0.7211(10) 1.0471(11) 0.1984(4) 0.034(2) Uani 1 1 d .
H19A H 0.8254 1.0423 0.1992 0.051 Uiso 1 1 calc R
H19B H 0.6862 1.0365 0.2316 0.051 Uiso 1 1 calc R
H19C H 0.7354 1.1479 0.1890 0.051 Uiso 1 1 calc R
C20 C 0.6268(11) 0.9186(11) 0.0891(3) 0.034(3) Uani 1 1 d .
H20A H 0.6245 1.0142 0.0802 0.050 Uiso 1 1 calc R
H20B H 0.5516 0.8291 0.0643 0.050 Uiso 1 1 calc R
H20C H 0.7385 0.9307 0.0898 0.050 Uiso 1 1 calc R
C21 C 0.3024(12) 1.0964(11) 0.0582(3) 0.033(2) Uani 1 1 d .
H21A H 0.1961 1.0079 0.0441 0.049 Uiso 1 1 calc R
H21B H 0.3909 1.0787 0.0462 0.049 Uiso 1 1 calc R
H21C H 0.3078 1.1933 0.0479 0.049 Uiso 1 1 calc R
C22 C 0.1657(11) 1.1628(11) 0.1492(3) 0.035(3) Uani 1 1 d .
H22A H 0.1813 1.1828 0.1858 0.052 Uiso 1 1 calc R
H22B H 0.0570 1.0749 0.1371 0.052 Uiso 1 1 calc R
H22C H 0.1741 1.2567 0.1355 0.052 Uiso 1 1 calc R
C23 C 0.5301(12) 1.2810(10) 0.1526(4) 0.040(3) Uani 1 1 d .
H23A H 0.5318 1.3784 0.1440 0.060 Uiso 1 1 calc R
H23B H 0.6153 1.2650 0.1374 0.060 Uiso 1 1 calc R
H23C H 0.5511 1.2879 0.1890 0.060 Uiso 1 1 calc R

loop_
_atom_site_aniso_label
_atom_site_aniso_U_11
_atom_site_aniso_U_22
_atom_site_aniso_U_33
_atom_site_aniso_U_23
_atom_site_aniso_U_13
_atom_site_aniso_U_12
Si1 0.0404(18) 0.0306(16) 0.0270(16) 0.0131(13) 0.0052(13) 0.0193(14)
Si2 0.0252(15) 0.0174(14) 0.0223(14) 0.0075(11) 0.0072(12) 0.0088(12)
Si3 0.0305(16) 0.0210(15) 0.0203(14) 0.0094(11) 0.0088(12) 0.0143(13)
Si4 0.0221(14) 0.0188(14) 0.0243(15) 0.0102(11) 0.0078(12) 0.0103(12)
Si5 0.0187(14) 0.0158(13) 0.0212(14) 0.0082(11) 0.0077(11) 0.0113(11)
Si6 0.0220(15) 0.0237(15) 0.0227(14) 0.0095(12) 0.0070(11) 0.0140(12)
Si7 0.0265(15) 0.0198(14) 0.0262(15) 0.0094(11) 0.0089(12) 0.0156(12)
Si8 0.0336(17) 0.0255(16) 0.0332(17) 0.0104(13) 0.0118(13) 0.0085(13)
Si9 0.0377(17) 0.0224(15) 0.0250(15) 0.0024(12) 0.0047(13) 0.0135(13)
Si10 0.0232(15) 0.0236(15) 0.0289(15) 0.0136(12) 0.0122(12) 0.0160(12)
Si11 0.0344(16) 0.0253(15) 0.0313(16) 0.0128(12) 0.0131(13) 0.0222(13)
C1 0.041(7) 0.025(6) 0.055(7) 0.011(5) -0.003(5) 0.015(5)
C2 0.071(8) 0.054(7) 0.035(6) 0.023(6) 0.017(6) 0.042(7)
C3 0.053(7) 0.046(7) 0.026(6) 0.007(5) -0.012(5) 0.027(6)
C4 0.041(6) 0.021(5) 0.019(5) 0.003(4) 0.009(5) 0.013(5)
C5 0.031(6) 0.028(6) 0.046(6) 0.014(5) 0.020(5) 0.019(5)
C6 0.036(6) 0.035(6) 0.025(5) 0.017(5) 0.013(5) 0.019(5)
C7 0.037(6) 0.024(5) 0.028(5) 0.013(4) 0.014(5) 0.017(5)
C8 0.032(6) 0.048(7) 0.021(5) 0.006(5) 0.012(5) 0.019(5)
C9 0.030(6) 0.029(6) 0.026(6) 0.013(5) 0.002(5) 0.003(5)
C10 0.036(6) 0.022(5) 0.029(6) 0.009(4) 0.009(5) 0.008(5)
C11 0.052(7) 0.040(6) 0.034(6) 0.009(5) 0.001(5) 0.029(6)
C12 0.037(6) 0.016(5) 0.050(7) 0.005(5) 0.013(5) -0.001(5)
C13 0.035(6) 0.046(7) 0.046(7) 0.022(5) 0.013(5) 0.013(6)
C14 0.046(7) 0.039(7) 0.040(7) 0.010(5) 0.011(5) 0.012(6)
C15 0.055(7) 0.056(8) 0.044(7) 0.005(6) 0.012(6) 0.037(6)
C16 0.046(7) 0.037(6) 0.034(6) 0.008(5) 0.017(5) 0.025(5)
C17 0.037(6) 0.024(6) 0.034(6) 0.004(5) 0.003(5) 0.011(5)
C18 0.038(6) 0.023(5) 0.042(6) 0.023(5) 0.023(5) 0.020(5)
C19 0.021(6) 0.035(6) 0.050(7) 0.019(5) 0.014(5) 0.012(5)
C20 0.038(6) 0.054(7) 0.027(6) 0.020(5) 0.023(5) 0.032(6)
C21 0.044(6) 0.030(6) 0.038(6) 0.018(5) 0.020(5) 0.023(5)
C22 0.044(7) 0.039(6) 0.041(6) 0.012(5) 0.017(5) 0.034(6)
C23 0.061(8) 0.023(6) 0.047(7) 0.021(5) 0.021(6) 0.023(6)

loop_
_atom_type_symbol
_atom_type_description
_atom_type_scat_dispersion_real
_atom_type_scat_dispersion_imag
_atom_type_scat_source
C C 0.0033 0.0016 'International Tables Vol C Tables 4.2.6.8 and 6.1.1.4'
H H 0.0000 0.0000 'International Tables Vol C Tables 4.2.6.8 and 6.1.1.4'
Si Si 0.0817 0.0704 'International Tables Vol C Tables 4.2.6.8 and 6.1.1.4'

loop_
_geom_angle_atom_site_label_1
_geom_angle_atom_site_label_2
_geom_angle_atom_site_label_3
_geom_angle
_geom_angle_site_symmetry_3
C3 Si1 C1 109.1(5) .
C3 Si1 C2 107.3(5) .
C1 Si1 C2 106.0(5) .
C3 Si1 Si2 111.9(3) .
C1 Si1 Si2 111.7(3) .
C2 Si1 Si2 110.6(3) .
Si8 Si2 Si3 112.33(14) .
Si8 Si2 Si9 110.27(14) .
Si3 Si2 Si9 116.08(13) .
Si8 Si2 Si1 105.55(13) .
Si3 Si2 Si1 105.54(13) .
Si9 Si2 Si1 106.21(13) .
C5 Si3 C4 108.6(4) .
C5 Si3 Si2 106.4(3) .
C4 Si3 Si2 105.3(3) .
C5 Si3 Si4 107.1(3) .
C4 Si3 Si4 112.5(3) .
Si2 Si3 Si4 116.55(13) .
C6 Si4 C7 106.5(4) .
C6 Si4 Si3 111.2(3) .
C7 Si4 Si3 105.7(3) .
C6 Si4 Si5 108.6(3) .
C7 Si4 Si5 108.2(3) .
Si3 Si4 Si5 116.23(13) .
Si10 Si5 Si6 115.71(13) .
Si10 Si5 Si11 106.86(13) .
Si6 Si5 Si11 106.87(13) .
Si10 Si5 Si4 111.26(13) .
Si6 Si5 Si4 109.22(13) .
Si11 Si5 Si4 106.40(12) .
C9 Si6 C8 106.1(4) .
C9 Si6 Si7 104.8(3) .
C8 Si6 Si7 109.8(3) .
C9 Si6 Si5 109.4(3) .
C8 Si6 Si5 107.3(3) .
Si7 Si6 Si5 118.86(13) .
C10 Si7 C11 108.2(4) .
C10 Si7 Si6 115.1(3) .
C11 Si7 Si6 106.9(3) .
C10 Si7 Si7 107.8(3) 2_565
C11 Si7 Si7 109.5(3) 2_565
Si6 Si7 Si7 109.30(16) 2_565
C14 Si8 C12 107.3(4) .
C14 Si8 C13 107.5(5) .
C12 Si8 C13 108.1(5) .
C14 Si8 Si2 110.2(3) .
C12 Si8 Si2 111.0(3) .
C13 Si8 Si2 112.5(3) .
C15 Si9 C16 107.5(4) .
C15 Si9 C17 109.0(5) .
C16 Si9 C17 107.0(4) .
C15 Si9 Si2 112.2(3) .
C16 Si9 Si2 110.5(3) .
C17 Si9 Si2 110.6(3) .
C20 Si10 C19 107.6(4) .
C20 Si10 C18 107.5(4) .
C19 Si10 C18 108.7(4) .
C20 Si10 Si5 111.0(3) .
C19 Si10 Si5 110.2(3) .
C18 Si10 Si5 111.7(3) .
C23 Si11 C22 108.4(4) .
C23 Si11 C21 107.2(4) .
C22 Si11 C21 107.3(4) .
C23 Si11 Si5 111.1(3) .
C22 Si11 Si5 112.3(3) .
C21 Si11 Si5 110.3(3) .

loop_
_geom_bond_atom_site_label_1
_geom_bond_atom_site_label_2
_geom_bond_distance
_geom_bond_site_symmetry_2
Si1 C3 1.862(10) .
Si1 C1 1.870(9) .
Si1 C2 1.880(10) .
Si1 Si2 2.358(4) .
Si2 Si8 2.342(4) .
Si2 Si3 2.351(3) .
Si2 Si9 2.355(4) .
Si3 C5 1.866(9) .
Si3 C4 1.878(8) .
Si3 Si4 2.364(3) .
Si4 C6 1.882(9) .
Si4 C7 1.894(9) .
Si4 Si5 2.368(3) .
Si5 Si10 2.344(3) .
Si5 Si6 2.355(4) .
Si5 Si11 2.363(3) .
Si6 C9 1.880(9) .
Si6 C8 1.894(9) .
Si6 Si7 2.344(3) .
Si7 C10 1.892(8) .
Si7 C11 1.894(9) .
Si7 Si7 2.346(5) 2_565
Si8 C14 1.856(9) .
Si8 C12 1.873(9) .
Si8 C13 1.883(10) .
Si9 C15 1.867(10) .
Si9 C16 1.867(9) .
Si9 C17 1.869(9) .
Si10 C20 1.859(8) .
Si10 C19 1.863(9) .
Si10 C18 1.876(8) .
Si11 C23 1.853(10) .
Si11 C22 1.858(8) .
Si11 C21 1.880(9) .

loop_
_geom_torsion_atom_site_label_1
_geom_torsion_atom_site_label_2
_geom_torsion_atom_site_label_3
_geom_torsion_atom_site_label_4
_geom_torsion
_geom_torsion_site_symmetry_4
C3 Si1 Si2 Si8 -161.2(4) .
C1 Si1 Si2 Si8 76.1(4) .
C2 Si1 Si2 Si8 -41.7(4) .
C3 Si1 Si2 Si3 79.6(4) .
C1 Si1 Si2 Si3 -43.0(4) .
C2 Si1 Si2 Si3 -160.8(4) .
C3 Si1 Si2 Si9 -44.1(4) .
C1 Si1 Si2 Si9 -166.8(4) .
C2 Si1 Si2 Si9 75.4(4) .
Si8 Si2 Si3 C5 -158.3(3) .
Si9 Si2 Si3 C5 73.5(3) .
Si1 Si2 Si3 C5 -43.8(3) .
Si8 Si2 Si3 C4 -43.1(3) .
Si9 Si2 Si3 C4 -171.3(3) .
Si1 Si2 Si3 C4 71.4(3) .
Si8 Si2 Si3 Si4 82.36(18) .
Si9 Si2 Si3 Si4 -45.8(2) .
Si1 Si2 Si3 Si4 -163.12(14) .
C5 Si3 Si4 C6 -160.0(4) .
C4 Si3 Si4 C6 80.8(4) .
Si2 Si3 Si4 C6 -41.0(4) .
C5 Si3 Si4 C7 -44.9(4) .
C4 Si3 Si4 C7 -164.1(4) .
Si2 Si3 Si4 C7 74.1(3) .
C5 Si3 Si4 Si5 75.1(3) .
C4 Si3 Si4 Si5 -44.2(4) .
Si2 Si3 Si4 Si5 -165.95(13) .
C6 Si4 Si5 Si10 -170.1(3) .
C7 Si4 Si5 Si10 74.8(3) .
Si3 Si4 Si5 Si10 -43.83(18) .
C6 Si4 Si5 Si6 -41.1(3) .
C7 Si4 Si5 Si6 -156.3(3) .
Si3 Si4 Si5 Si6 85.11(16) .
C6 Si4 Si5 Si11 73.9(3) .
C7 Si4 Si5 Si11 -41.3(3) .
Si3 Si4 Si5 Si11 -159.87(13) .
Si10 Si5 Si6 C9 85.5(3) .
Si11 Si5 Si6 C9 -155.7(3) .
Si4 Si5 Si6 C9 -40.9(3) .
Si10 Si5 Si6 C8 -159.9(3) .
Si11 Si5 Si6 C8 -41.0(3) .
Si4 Si5 Si6 C8 73.7(3) .
Si10 Si5 Si6 Si7 -34.67(19) .
Si11 Si5 Si6 Si7 84.17(16) .
Si4 Si5 Si6 Si7 -161.11(13) .
C9 Si6 Si7 C10 -168.0(4) .
C8 Si6 Si7 C10 78.4(5) .
Si5 Si6 Si7 C10 -45.5(4) .
C9 Si6 Si7 C11 -47.9(5) .
C8 Si6 Si7 C11 -161.4(5) .
Si5 Si6 Si7 C11 74.6(4) .
C9 Si6 Si7 Si7 70.5(3) 2_565
C8 Si6 Si7 Si7 -43.0(4) 2_565
Si5 Si6 Si7 Si7 -166.99(15) 2_565
Si3 Si2 Si8 C14 -167.7(4) .
Si9 Si2 Si8 C14 -36.5(4) .
Si1 Si2 Si8 C14 77.8(4) .
Si3 Si2 Si8 C12 73.6(4) .
Si9 Si2 Si8 C12 -155.2(4) .
Si1 Si2 Si8 C12 -40.9(4) .
Si3 Si2 Si8 C13 -47.7(4) .
Si9 Si2 Si8 C13 83.5(4) .
Si1 Si2 Si8 C13 -162.2(4) .
Si8 Si2 Si9 C15 -52.5(4) .
Si3 Si2 Si9 C15 76.6(4) .
Si1 Si2 Si9 C15 -166.4(4) .
Si8 Si2 Si9 C16 67.4(4) .
Si3 Si2 Si9 C16 -163.4(3) .
Si1 Si2 Si9 C16 -46.5(4) .
Si8 Si2 Si9 C17 -174.4(3) .
Si3 Si2 Si9 C17 -45.2(4) .
Si1 Si2 Si9 C17 71.7(3) .
Si6 Si5 Si10 C20 64.8(4) .
Si11 Si5 Si10 C20 -54.1(4) .
Si4 Si5 Si10 C20 -169.8(3) .
Si6 Si5 Si10 C19 -176.2(3) .
Si11 Si5 Si10 C19 65.0(3) .
Si4 Si5 Si10 C19 -50.8(3) .
Si6 Si5 Si10 C18 -55.2(4) .
Si11 Si5 Si10 C18 -174.0(3) .
Si4 Si5 Si10 C18 70.2(4) .
Si10 Si5 Si11 C23 -38.0(4) .
Si6 Si5 Si11 C23 -162.5(3) .
Si4 Si5 Si11 C23 80.9(3) .
Si10 Si5 Si11 C22 -159.7(3) .
Si6 Si5 Si11 C22 75.9(4) .
Si4 Si5 Si11 C22 -40.7(4) .
Si10 Si5 Si11 C21 80.6(3) .
Si6 Si5 Si11 C21 -43.8(3) .
Si4 Si5 Si11 C21 -160.4(3) .
